data_4100118
_journal_name_full 'Journal of the American Chemical Society'
_journal_paper_doi 10.1021/ja0506410
_journal_year 2005
_chemical_formula_sum 'C42 H46 F3 N O4 P2 Ru S'
_chemical_formula_weight 880.87
_space_group_IT_number 2
_symmetry_cell_setting triclinic
_symmetry_space_group_name_Hall '-P 1'
_symmetry_space_group_name_H-M 'P -1'
_cell_angle_alpha 96.64(3)
_cell_angle_beta 102.89(3)
_cell_angle_gamma 97.58(3)
_cell_formula_units_Z 2
_cell_length_a 10.976(2)
_cell_length_b 11.496(2)
_cell_length_c 16.223(3)
_cell_measurement_temperature 173(2)
_cell_volume 1955.7(7)
_diffrn_ambient_temperature 173(2)
_exptl_crystal_density_diffrn 1.496
_cod_depositor_comments
;
The following automatic conversions were performed:
'_symmetry_cell_setting' value 'Triclinic' changed to 'triclinic'
according to '/home/saulius/struct/CIF-dictionaries/cif_core.dic'
dictionary named 'cif_core.dic' version 2.4.1 from 2010-06-29.

Automatic conversion script
Id: cif_fix_enum 1527 2010-12-29 10:47:43Z saulius 
;
_cod_database_code 4100118

loop_
_symmetry_equiv_pos_as_xyz
'x, y, z'
'-x, -y, -z'

loop_
_atom_site_label
_atom_site_type_symbol
_atom_site_fract_x
_atom_site_fract_y
_atom_site_fract_z
_atom_site_U_iso_or_equiv
_atom_site_adp_type
_atom_site_occupancy
_atom_site_symmetry_multiplicity
_atom_site_calc_flag
_atom_site_refinement_flags
_atom_site_disorder_assembly
_atom_site_disorder_group
Ru1 Ru 0.646628(16) 0.002154(15) 0.233235(11) 0.01685(7) Uani 1 1 d . . .
P1 P 0.82465(6) -0.00522(5) 0.33573(4) 0.01970(13) Uani 1 1 d . . .
P2 P 0.56646(6) -0.19577(5) 0.22697(4) 0.01898(13) Uani 1 1 d . . .
O1 O 0.1096(2) 0.49822(19) 0.17975(15) 0.0490(6) Uani 1 1 d . . .
N1 N 0.27328(19) 0.33047(18) 0.16041(13) 0.0263(5) Uani 1 1 d . . .
C1 C 0.5295(2) 0.1411(2) 0.18235(15) 0.0245(5) Uani 1 1 d . . .
C2 C 0.4958(2) 0.0378(2) 0.12264(15) 0.0241(5) Uani 1 1 d . . .
H2A H 0.4094 0.0018 0.1031 0.029 Uiso 1 1 calc R . .
C3 C 0.5901(2) -0.0143(2) 0.09073(15) 0.0264(5) Uani 1 1 d . . .
H3A H 0.5660 -0.0870 0.0525 0.032 Uiso 1 1 calc R . .
C4 C 0.7169(3) 0.0388(2) 0.11426(16) 0.0309(6) Uani 1 1 d . . .
H4A H 0.7780 0.0071 0.0891 0.037 Uiso 1 1 calc R . .
C5 C 0.7517(2) 0.1414(2) 0.17663(17) 0.0304(6) Uani 1 1 d . . .
H5A H 0.8384 0.1762 0.1963 0.036 Uiso 1 1 calc R . .
C6 C 0.6603(2) 0.1930(2) 0.21027(16) 0.0264(5) Uani 1 1 d . . .
H6A H 0.6856 0.2626 0.2517 0.032 Uiso 1 1 calc R . .
C7 C 0.4295(3) 0.2007(2) 0.21176(17) 0.0317(6) Uani 1 1 d . . .
H7A H 0.4623 0.2401 0.2717 0.038 Uiso 1 1 calc R . .
H7B H 0.3542 0.1411 0.2089 0.038 Uiso 1 1 calc R . .
C8 C 0.3929(2) 0.2928(2) 0.15349(17) 0.0296(6) Uani 1 1 d . . .
H8A H 0.4608 0.3629 0.1687 0.036 Uiso 1 1 calc R . .
H8B H 0.3859 0.2585 0.0934 0.036 Uiso 1 1 calc R . .
C9 C 0.2327(3) 0.4021(2) 0.09407(18) 0.0327(6) Uani 1 1 d . . .
H9A H 0.2263 0.3569 0.0371 0.039 Uiso 1 1 calc R . .
H9B H 0.2957 0.4751 0.1020 0.039 Uiso 1 1 calc R . .
C10 C 0.1058(3) 0.4345(3) 0.0991(2) 0.0429(8) Uani 1 1 d . . .
H10A H 0.0783 0.4833 0.0541 0.051 Uiso 1 1 calc R . .
H10B H 0.0425 0.3612 0.0882 0.051 Uiso 1 1 calc R . .
C11 C 0.1519(3) 0.4306(3) 0.2457(2) 0.0497(8) Uani 1 1 d . . .
H11A H 0.0902 0.3569 0.2385 0.060 Uiso 1 1 calc R . .
H11B H 0.1565 0.4769 0.3020 0.060 Uiso 1 1 calc R . .
C12 C 0.2807(3) 0.3992(3) 0.24340(18) 0.0388(7) Uani 1 1 d . . .
H12A H 0.3435 0.4726 0.2527 0.047 Uiso 1 1 calc R . .
H12B H 0.3084 0.3521 0.2895 0.047 Uiso 1 1 calc R . .
C13 C 0.9384(2) -0.0999(2) 0.31655(15) 0.0226(5) Uani 1 1 d . . .
C14 C 0.9860(2) -0.1732(2) 0.37396(16) 0.0263(5) Uani 1 1 d . . .
H14A H 0.9560 -0.1783 0.4242 0.032 Uiso 1 1 calc R . .
C15 C 1.0776(2) -0.2391(2) 0.35770(18) 0.0331(6) Uani 1 1 d . . .
H15A H 1.1105 -0.2889 0.3971 0.040 Uiso 1 1 calc R . .
C16 C 1.1211(2) -0.2328(2) 0.28473(19) 0.0350(6) Uani 1 1 d . . .
H16A H 1.1828 -0.2790 0.2735 0.042 Uiso 1 1 calc R . .
C17 C 1.0751(3) -0.1593(3) 0.22784(19) 0.0364(6) Uani 1 1 d . . .
H17A H 1.1059 -0.1541 0.1779 0.044 Uiso 1 1 calc R . .
C18 C 0.9841(2) -0.0933(2) 0.24368(17) 0.0298(6) Uani 1 1 d . . .
H18A H 0.9525 -0.0429 0.2044 0.036 Uiso 1 1 calc R . .
C19 C 0.9293(2) 0.1385(2) 0.37619(15) 0.0238(5) Uani 1 1 d . . .
C20 C 1.0598(2) 0.1501(2) 0.38522(16) 0.0299(6) Uani 1 1 d . . .
H20A H 1.0961 0.0833 0.3686 0.036 Uiso 1 1 calc R . .
C21 C 1.1378(3) 0.2597(3) 0.41868(18) 0.0387(7) Uani 1 1 d . . .
H21A H 1.2267 0.2669 0.4248 0.046 Uiso 1 1 calc R . .
C22 C 1.0858(3) 0.3566(3) 0.4426(2) 0.0439(8) Uani 1 1 d . . .
H22A H 1.1387 0.4309 0.4651 0.053 Uiso 1 1 calc R . .
C23 C 0.9568(3) 0.3461(3) 0.43379(19) 0.0401(7) Uani 1 1 d . . .
H23A H 0.9214 0.4133 0.4509 0.048 Uiso 1 1 calc R . .
C24 C 0.8786(3) 0.2390(2) 0.40040(16) 0.0314(6) Uani 1 1 d . . .
H24A H 0.7898 0.2335 0.3938 0.038 Uiso 1 1 calc R . .
C25 C 0.7713(2) -0.0483(2) 0.42817(15) 0.0268(5) Uani 1 1 d . . .
H25A H 0.7456 -0.1354 0.4208 0.032 Uiso 1 1 calc R . .
H25B H 0.8399 -0.0234 0.4809 0.032 Uiso 1 1 calc R . .
C26 C 0.6578(2) 0.0148(2) 0.43371(15) 0.0276(5) Uani 1 1 d . . .
H26A H 0.6899 0.0977 0.4619 0.033 Uiso 1 1 calc R . .
H26B H 0.6094 -0.0249 0.4702 0.033 Uiso 1 1 calc R . .
C27 C 0.5671(2) 0.0161(2) 0.34594(14) 0.0219(5) Uani 1 1 d . . .
H27A H 0.5375 0.0947 0.3498 0.026 Uiso 1 1 calc R . .
C28 C 0.4484(2) -0.0776(2) 0.33030(16) 0.0276(5) Uani 1 1 d . . .
H28A H 0.3834 -0.0622 0.2815 0.033 Uiso 1 1 calc R . .
H28B H 0.4133 -0.0722 0.3815 0.033 Uiso 1 1 calc R . .
C29 C 0.4794(2) -0.2024(2) 0.31096(16) 0.0252(5) Uani 1 1 d . . .
H29A H 0.4007 -0.2613 0.2909 0.030 Uiso 1 1 calc R . .
H29B H 0.5321 -0.2249 0.3628 0.030 Uiso 1 1 calc R . .
C30 C 0.6679(2) -0.3086(2) 0.23774(15) 0.0231(5) Uani 1 1 d . . .
C31 C 0.6582(2) -0.3922(2) 0.29308(17) 0.0294(6) Uani 1 1 d . . .
H31A H 0.5973 -0.3909 0.3265 0.035 Uiso 1 1 calc R . .
C32 C 0.7374(3) -0.4772(2) 0.2993(2) 0.0384(7) Uani 1 1 d . . .
H32A H 0.7312 -0.5332 0.3375 0.046 Uiso 1 1 calc R . .
C33 C 0.8244(3) -0.4807(2) 0.2504(2) 0.0390(7) Uani 1 1 d . . .
H33A H 0.8781 -0.5393 0.2550 0.047 Uiso 1 1 calc R . .
C34 C 0.8344(2) -0.3998(2) 0.19473(18) 0.0328(6) Uani 1 1 d . . .
H34A H 0.8943 -0.4031 0.1607 0.039 Uiso 1 1 calc R . .
C35 C 0.7569(2) -0.3135(2) 0.18861(16) 0.0270(5) Uani 1 1 d . . .
H35A H 0.7645 -0.2574 0.1507 0.032 Uiso 1 1 calc R . .
C36 C 0.4466(2) -0.2596(2) 0.12724(15) 0.0216(5) Uani 1 1 d . . .
C37 C 0.3247(2) -0.2303(2) 0.11615(17) 0.0288(6) Uani 1 1 d . . .
H37A H 0.3041 -0.1825 0.1612 0.035 Uiso 1 1 calc R . .
C38 C 0.2339(2) -0.2701(2) 0.04037(18) 0.0327(6) Uani 1 1 d . . .
H38A H 0.1516 -0.2494 0.0338 0.039 Uiso 1 1 calc R . .
C39 C 0.2627(3) -0.3397(2) -0.02557(17) 0.0323(6) Uani 1 1 d . . .
H39A H 0.2003 -0.3673 -0.0775 0.039 Uiso 1 1 calc R . .
C40 C 0.3825(2) -0.3691(2) -0.01588(17) 0.0315(6) Uani 1 1 d . . .
H40A H 0.4026 -0.4165 -0.0614 0.038 Uiso 1 1 calc R . .
C41 C 0.4743(2) -0.3295(2) 0.06031(16) 0.0267(5) Uani 1 1 d . . .
H41A H 0.5564 -0.3505 0.0665 0.032 Uiso 1 1 calc R . .
S1 S 0.44069(15) -0.37672(16) 0.50925(10) 0.0467(4) Uani 0.50 1 d P . .
O2 O 0.3338(5) -0.3989(5) 0.4382(4) 0.0729(16) Uani 0.50 1 d P . .
O3 O 0.4130(6) -0.3647(5) 0.5911(3) 0.0717(15) Uani 0.50 1 d P . .
O4 O 0.5436(4) -0.2937(5) 0.5003(3) 0.0640(15) Uani 0.50 1 d P . .
C42 C 0.5000 -0.5000 0.5000 0.0679(18) Uani 1 2 d S . .
F1 F 0.5298(5) -0.5457(5) 0.4281(3) 0.0798(14) Uani 0.50 1 d P . .
F2 F 0.4225(4) -0.6072(4) 0.5140(3) 0.0717(13) Uani 0.50 1 d P . .
F3 F 0.6105(4) -0.5116(4) 0.5636(3) 0.0715(13) Uani 0.50 1 d P . .
S1' S 0.06099(10) 0.06172(9) 0.03454(7) 0.0282(2) Uani 0.63 1 d P . .
O2' O 0.08962(19) 0.13842(16) -0.02036(13) 0.0489(5) Uani 1.13 1 d P . .
O3' O 0.15989(18) 0.01492(19) 0.07282(13) 0.0538(5) Uani 1.13 1 d P . .
O4' O -0.00111(17) 0.11374(16) 0.09103(12) 0.0446(5) Uani 1.13 1 d P . .

loop_
_atom_site_aniso_label
_atom_site_aniso_U_11
_atom_site_aniso_U_22
_atom_site_aniso_U_33
_atom_site_aniso_U_23
_atom_site_aniso_U_13
_atom_site_aniso_U_12
Ru1 0.01581(10) 0.01994(10) 0.01593(10) 0.00322(7) 0.00412(7) 0.00596(7)
P1 0.0182(3) 0.0230(3) 0.0177(3) 0.0030(2) 0.0026(2) 0.0059(2)
P2 0.0174(3) 0.0210(3) 0.0198(3) 0.0028(2) 0.0059(2) 0.0051(2)
O1 0.0478(13) 0.0495(13) 0.0586(15) 0.0111(11) 0.0152(11) 0.0330(11)
N1 0.0253(11) 0.0282(11) 0.0288(11) 0.0081(9) 0.0062(9) 0.0137(9)
C1 0.0257(13) 0.0278(13) 0.0238(13) 0.0109(10) 0.0058(10) 0.0117(10)
C2 0.0201(12) 0.0301(13) 0.0219(12) 0.0100(10) 0.0001(9) 0.0066(10)
C3 0.0385(15) 0.0282(13) 0.0145(12) 0.0065(9) 0.0058(10) 0.0103(11)
C4 0.0350(15) 0.0422(16) 0.0263(13) 0.0178(12) 0.0164(11) 0.0187(12)
C5 0.0230(13) 0.0360(15) 0.0363(15) 0.0225(12) 0.0078(11) 0.0039(11)
C6 0.0296(13) 0.0194(12) 0.0288(14) 0.0062(10) 0.0014(11) 0.0060(10)
C7 0.0359(15) 0.0368(15) 0.0305(14) 0.0127(11) 0.0117(12) 0.0220(12)
C8 0.0297(14) 0.0329(14) 0.0328(14) 0.0116(11) 0.0114(11) 0.0162(11)
C9 0.0334(15) 0.0328(15) 0.0332(15) 0.0110(11) 0.0039(12) 0.0116(12)
C10 0.0323(16) 0.0442(17) 0.052(2) 0.0154(15) -0.0017(13) 0.0196(13)
C11 0.056(2) 0.058(2) 0.0496(19) 0.0138(16) 0.0243(16) 0.0373(17)
C12 0.0392(16) 0.0490(18) 0.0322(15) 0.0065(13) 0.0072(12) 0.0234(14)
C13 0.0188(12) 0.0226(12) 0.0243(12) 0.0009(9) 0.0017(9) 0.0044(9)
C14 0.0245(13) 0.0279(13) 0.0262(13) 0.0039(10) 0.0028(10) 0.0090(10)
C15 0.0279(14) 0.0323(14) 0.0396(16) 0.0073(12) 0.0047(12) 0.0113(11)
C16 0.0193(13) 0.0362(15) 0.0492(18) 0.0005(13) 0.0078(12) 0.0094(11)
C17 0.0285(14) 0.0470(17) 0.0406(16) 0.0059(13) 0.0186(12) 0.0137(13)
C18 0.0252(13) 0.0384(15) 0.0292(14) 0.0101(11) 0.0079(11) 0.0113(11)
C19 0.0239(12) 0.0258(12) 0.0198(12) 0.0036(9) 0.0013(9) 0.0035(10)
C20 0.0268(13) 0.0303(14) 0.0308(14) 0.0062(11) 0.0028(11) 0.0037(11)
C21 0.0295(15) 0.0417(17) 0.0397(17) 0.0056(13) 0.0047(12) -0.0064(13)
C22 0.0443(18) 0.0318(16) 0.0447(18) 0.0022(13) -0.0009(14) -0.0099(13)
C23 0.0472(18) 0.0285(14) 0.0396(17) -0.0011(12) 0.0029(13) 0.0074(13)
C24 0.0305(14) 0.0320(14) 0.0295(14) 0.0037(11) 0.0014(11) 0.0080(11)
C25 0.0258(13) 0.0346(14) 0.0193(12) 0.0039(10) 0.0036(10) 0.0062(11)
C26 0.0283(13) 0.0360(14) 0.0198(12) -0.0001(10) 0.0083(10) 0.0089(11)
C27 0.0237(12) 0.0295(13) 0.0165(11) 0.0039(9) 0.0080(9) 0.0127(10)
C28 0.0243(13) 0.0369(14) 0.0252(13) 0.0032(11) 0.0124(10) 0.0087(11)
C29 0.0226(12) 0.0302(13) 0.0245(13) 0.0043(10) 0.0098(10) 0.0031(10)
C30 0.0202(12) 0.0213(12) 0.0251(13) -0.0018(9) 0.0024(9) 0.0031(9)
C31 0.0285(14) 0.0238(13) 0.0342(15) 0.0061(11) 0.0048(11) 0.0018(10)
C32 0.0396(17) 0.0242(14) 0.0480(18) 0.0089(12) 0.0011(14) 0.0062(12)
C33 0.0332(15) 0.0238(14) 0.0526(19) -0.0044(12) -0.0045(13) 0.0123(12)
C34 0.0245(13) 0.0293(14) 0.0410(16) -0.0056(12) 0.0032(11) 0.0084(11)
C35 0.0270(13) 0.0235(12) 0.0283(13) -0.0008(10) 0.0049(10) 0.0034(10)
C36 0.0197(12) 0.0212(12) 0.0230(12) 0.0014(9) 0.0048(9) 0.0020(9)
C37 0.0239(13) 0.0311(14) 0.0297(14) -0.0030(11) 0.0073(10) 0.0032(11)
C38 0.0197(13) 0.0361(15) 0.0381(16) 0.0016(12) -0.0005(11) 0.0066(11)
C39 0.0296(14) 0.0360(15) 0.0251(14) 0.0025(11) -0.0017(11) -0.0013(11)
C40 0.0332(15) 0.0343(15) 0.0248(14) -0.0032(11) 0.0076(11) 0.0030(12)
C41 0.0214(12) 0.0312(14) 0.0277(13) 0.0016(10) 0.0076(10) 0.0045(10)
S1 0.0343(8) 0.0626(11) 0.0391(9) 0.0138(8) 0.0056(6) -0.0062(7)
O2 0.042(3) 0.085(4) 0.074(4) 0.010(3) -0.016(3) 0.003(3)
O3 0.088(4) 0.075(4) 0.061(3) 0.011(3) 0.036(3) 0.009(3)
O4 0.043(3) 0.078(4) 0.069(3) 0.033(3) 0.007(2) -0.007(3)
C42 0.043(3) 0.117(5) 0.026(2) -0.007(3) 0.006(2) -0.032(3)
F1 0.097(4) 0.105(4) 0.046(3) 0.015(3) 0.027(2) 0.024(3)
F2 0.063(3) 0.066(3) 0.078(3) 0.013(2) 0.017(2) -0.017(2)
F3 0.061(3) 0.081(3) 0.056(3) 0.009(2) -0.018(2) 0.009(2)
S1' 0.0268(5) 0.0295(5) 0.0304(6) 0.0027(4) 0.0119(4) 0.0044(4)
O2' 0.0533(12) 0.0398(11) 0.0525(12) 0.0091(9) 0.0176(10) -0.0065(9)
O3' 0.0340(11) 0.0654(14) 0.0536(13) 0.0003(10) -0.0004(9) 0.0042(9)
O4' 0.0437(11) 0.0447(11) 0.0450(11) -0.0079(9) 0.0183(9) 0.0058(9)

loop_
_geom_bond_atom_site_label_1
_geom_bond_atom_site_label_2
_geom_bond_distance
_geom_bond_site_symmetry_2
_geom_bond_publ_flag
Ru1 C27 2.193(2) . ?
Ru1 C3 2.235(2) . ?
Ru1 C5 2.249(3) . ?
Ru1 C6 2.259(2) . ?
Ru1 C2 2.270(2) . ?
Ru1 P1 2.2842(10) . ?
Ru1 C1 2.294(2) . ?
Ru1 C4 2.294(3) . ?
Ru1 P2 2.3109(9) . ?
P1 C13 1.815(3) . ?
P1 C25 1.823(3) . ?
P1 C19 1.842(3) . ?
P2 C30 1.816(3) . ?
P2 C29 1.833(2) . ?
P2 C36 1.846(2) . ?
O1 C10 1.412(4) . ?
O1 C11 1.425(4) . ?
N1 C9 1.457(3) . ?
N1 C12 1.460(3) . ?
N1 C8 1.460(3) . ?
C1 C2 1.395(3) . ?
C1 C6 1.430(3) . ?
C1 C7 1.503(4) . ?
C2 C3 1.425(4) . ?
C3 C4 1.392(4) . ?
C4 C5 1.412(4) . ?
C5 C6 1.408(4) . ?
C7 C8 1.532(3) . ?
C9 C10 1.506(4) . ?
C11 C12 1.513(4) . ?
C13 C18 1.389(4) . ?
C13 C14 1.390(3) . ?
C14 C15 1.388(4) . ?
C15 C16 1.377(4) . ?
C16 C17 1.380(4) . ?
C17 C18 1.381(4) . ?
C19 C20 1.394(3) . ?
C19 C24 1.400(4) . ?
C20 C21 1.402(4) . ?
C21 C22 1.372(4) . ?
C22 C23 1.379(4) . ?
C23 C24 1.380(4) . ?
C25 C26 1.536(3) . ?
C26 C27 1.548(3) . ?
C27 C28 1.530(3) . ?
C28 C29 1.532(3) . ?
C30 C35 1.395(4) . ?
C30 C31 1.399(4) . ?
C31 C32 1.388(4) . ?
C32 C33 1.373(4) . ?
C33 C34 1.381(4) . ?
C34 C35 1.388(4) . ?
C36 C41 1.388(3) . ?
C36 C37 1.400(3) . ?
C37 C38 1.385(3) . ?
C38 C39 1.380(4) . ?
C39 C40 1.381(4) . ?
C40 C41 1.394(3) . ?
S1 O3 1.422(5) . ?
S1 O2 1.422(5) . ?
S1 O4 1.424(5) . ?
S1 F1 1.440(5) 2_646 ?
S1 F3 1.588(5) 2_646 ?
S1 C42 1.641(2) . ?
S1 F2 1.655(5) 2_646 ?
O2 F3 1.265(7) 2_646 ?
O3 F1 1.318(7) 2_646 ?
O4 F2 1.257(7) 2_646 ?
C42 F1 1.348(5) . ?
C42 F1 1.348(5) 2_646 ?
C42 F3 1.439(4) 2_646 ?
C42 F3 1.439(4) . ?
C42 F2 1.472(4) 2_646 ?
C42 F2 1.472(4) . ?
C42 S1 1.641(2) 2_646 ?
F1 O3 1.318(7) 2_646 ?
F1 S1 1.440(5) 2_646 ?
F1 F3 1.779(7) 2_646 ?
F2 O4 1.257(7) 2_646 ?
F2 S1 1.655(5) 2_646 ?
F3 O2 1.265(7) 2_646 ?
F3 S1 1.588(5) 2_646 ?
F3 F1 1.779(7) 2_646 ?
S1' O3' 1.336(2) . ?
S1' O2' 1.379(2) . ?
S1' O4' 1.386(2) . ?
S1' S1' 1.877(2) 2 ?
